data_7023764
loop_
_publ_author_name
'Barbul, Ioana'
'Varga, Richard A.'
'Molloy, Kieran C.'
'Silvestru, Cristian'

_publ_section_title
;
 Di(imino)aryltin(iv) dichlorides as tectons for heterometallic
 coordination compounds.
;
_journal_issue 43
_journal_name_full 'Dalton transactions (Cambridge, England : 2003)'
_journal_page_first 15427
_journal_page_last 15436
_journal_paper_doi 10.1039/c3dt52022f
_journal_volume 42
_journal_year 2013
_chemical_formula_moiety 'C32 H32 Cl2 N2 Sn'
_chemical_formula_sum 'C32 H32 Cl2 N2 Sn'
_chemical_formula_weight 634.19
_chemical_name_systematic
;
?
;
_space_group_IT_number 14
_symmetry_cell_setting monoclinic
_symmetry_space_group_name_Hall '-P 2ybc'
_symmetry_space_group_name_H-M 'P 1 21/c 1'
_atom_sites_solution_hydrogens geom
_atom_sites_solution_primary direct
_atom_sites_solution_secondary difmap
_audit_creation_method SHELXL-97
_cell_angle_alpha 90.00
_cell_angle_beta 100.119(2)
_cell_angle_gamma 90.00
_cell_formula_units_Z 4
_cell_length_a 8.4779(9)
_cell_length_b 25.775(3)
_cell_length_c 15.9159(16)
_cell_measurement_reflns_used 5180
_cell_measurement_temperature 297(2)
_cell_measurement_theta_max 24.86
_cell_measurement_theta_min 2.57
_cell_volume 3423.8(6)
_computing_structure_refinement 'SHELXL-97 (Sheldrick, 1997)'
_computing_structure_solution 'SHELXS-97 (Sheldrick, 1990)'
_diffrn_ambient_temperature 297(2)
_diffrn_measured_fraction_theta_full 0.999
_diffrn_measured_fraction_theta_max 0.999
_diffrn_measurement_device_type 'CCD area detector'
_diffrn_measurement_method 'phi and omega scans'
_diffrn_radiation_monochromator graphite
_diffrn_radiation_source 'fine-focus sealed tube'
_diffrn_radiation_type MoK\a
_diffrn_radiation_wavelength 0.71073
_diffrn_reflns_av_R_equivalents 0.0523
_diffrn_reflns_av_sigmaI/netI 0.0419
_diffrn_reflns_limit_h_max 10
_diffrn_reflns_limit_h_min -10
_diffrn_reflns_limit_k_max 30
_diffrn_reflns_limit_k_min -30
_diffrn_reflns_limit_l_max 18
_diffrn_reflns_limit_l_min -18
_diffrn_reflns_number 32709
_diffrn_reflns_theta_full 25.00
_diffrn_reflns_theta_max 25.00
_diffrn_reflns_theta_min 1.58
_exptl_absorpt_coefficient_mu 0.922
_exptl_absorpt_correction_T_max 0.8516
_exptl_absorpt_correction_T_min 0.7694
_exptl_absorpt_correction_type multi-scan
_exptl_absorpt_process_details 'Bruker, 2001.'
_exptl_crystal_colour colourless
_exptl_crystal_density_diffrn 1.230
_exptl_crystal_density_method 'not measured'
_exptl_crystal_description block
_exptl_crystal_F_000 1288
_exptl_crystal_size_max 0.30
_exptl_crystal_size_mid 0.23
_exptl_crystal_size_min 0.18
_platon_squeeze_details
;
;
_refine_diff_density_max 0.643
_refine_diff_density_min -0.797
_refine_diff_density_rms 0.064
_refine_ls_extinction_method none
_refine_ls_goodness_of_fit_ref 1.077
_refine_ls_hydrogen_treatment constr
_refine_ls_matrix_type full
_refine_ls_number_parameters 340
_refine_ls_number_reflns 6014
_refine_ls_number_restraints 0
_refine_ls_restrained_S_all 1.077
_refine_ls_R_factor_all 0.0595
_refine_ls_R_factor_gt 0.0437
_refine_ls_shift/su_max 0.000
_refine_ls_shift/su_mean 0.000
_refine_ls_structure_factor_coef Fsqd
_refine_ls_weighting_details 'calc w=1/[\s^2^(Fo^2^)+(0.0371P)^2^+2.8177P] where P=(Fo^2^+2Fc^2^)/3'
_refine_ls_weighting_scheme calc
_refine_ls_wR_factor_gt 0.0944
_refine_ls_wR_factor_ref 0.0995
_reflns_number_gt 4877
_reflns_number_total 6014
_reflns_threshold_expression >2sigma(I)
_cod_data_source_file c3dt52022f.txt
_cod_data_source_block 639r-sr
_cod_depositor_comments
;
The following automatic conversions were performed:

'_symmetry_cell_setting' value 'Monoclinic' changed to 'monoclinic'
according to /home/saulius/struct/CIF-dictionaries/cif_core.dic
dictionary named 'cif_core.dic' version 2.4.2 from 2011-04-26.

Automatic conversion script
Id: cif_fix_values 1891 2012-01-12 08:04:46Z andrius 
;
_cod_original_sg_symbol_H-M 'P2(1)/c '
_cod_database_code 7023764

loop_
_symmetry_equiv_pos_as_xyz
'x, y, z'
'-x, y+1/2, -z+1/2'
'-x, -y, -z'
'x, -y-1/2, z-1/2'

loop_
_atom_site_label
_atom_site_type_symbol
_atom_site_fract_x
_atom_site_fract_y
_atom_site_fract_z
_atom_site_U_iso_or_equiv
_atom_site_adp_type
_atom_site_occupancy
_atom_site_symmetry_multiplicity
_atom_site_calc_flag
_atom_site_refinement_flags
C1 C 0.3903(5) 0.26201(15) 0.8119(2) 0.0438(9) Uani 1 1 d .
C2 C 0.2896(5) 0.30153(15) 0.8278(2) 0.0462(9) Uani 1 1 d .
C3 C 0.1603(6) 0.29191(18) 0.8686(3) 0.0594(12) Uani 1 1 d .
H3 H 0.0954 0.3190 0.8807 0.071 Uiso 1 1 calc R
C4 C 0.1295(6) 0.2418(2) 0.8908(3) 0.0642(12) Uani 1 1 d .
H4 H 0.0414 0.2345 0.9164 0.077 Uiso 1 1 calc R
C5 C 0.2293(6) 0.20259(19) 0.8750(3) 0.0669(13) Uani 1 1 d .
H5 H 0.2091 0.1690 0.8914 0.080 Uiso 1 1 calc R
C6 C 0.3581(6) 0.21158(16) 0.8357(3) 0.0563(11) Uani 1 1 d .
H6 H 0.4235 0.1843 0.8251 0.068 Uiso 1 1 calc R
C7 C 0.3135(5) 0.35432(16) 0.7979(3) 0.0538(11) Uani 1 1 d .
H7 H 0.2492 0.3812 0.8115 0.065 Uiso 1 1 calc R
C8 C 0.4389(5) 0.41618(15) 0.7244(3) 0.0535(11) Uani 1 1 d .
C9 C 0.4998(6) 0.45482(17) 0.7829(3) 0.0667(13) Uani 1 1 d .
C10 C 0.5159(7) 0.5042(2) 0.7497(4) 0.0832(16) Uani 1 1 d .
H10 H 0.5574 0.5304 0.7872 0.100 Uiso 1 1 calc R
C11 C 0.4743(7) 0.51630(19) 0.6650(4) 0.0802(16) Uani 1 1 d .
C12 C 0.4145(6) 0.47689(18) 0.6096(3) 0.0704(14) Uani 1 1 d .
H12 H 0.3847 0.4843 0.5518 0.084 Uiso 1 1 calc R
C13 C 0.3975(5) 0.42690(16) 0.6376(3) 0.0550(11) Uani 1 1 d .
C14 C 0.5459(8) 0.4455(2) 0.8776(3) 0.097(2) Uani 1 1 d .
H14A H 0.4537 0.4502 0.9043 0.146 Uiso 1 1 calc R
H14B H 0.6279 0.4696 0.9014 0.146 Uiso 1 1 calc R
H14C H 0.5853 0.4107 0.8875 0.146 Uiso 1 1 calc R
C15 C 0.4906(9) 0.5715(2) 0.6335(5) 0.119(2) Uani 1 1 d .
H15A H 0.5081 0.5707 0.5756 0.179 Uiso 1 1 calc R
H15B H 0.5798 0.5882 0.6688 0.179 Uiso 1 1 calc R
H15C H 0.3943 0.5905 0.6364 0.179 Uiso 1 1 calc R
C16 C 0.3273(6) 0.38535(18) 0.5753(3) 0.0724(14) Uani 1 1 d .
H16A H 0.2485 0.3661 0.5988 0.109 Uiso 1 1 calc R
H16B H 0.4108 0.3624 0.5648 0.109 Uiso 1 1 calc R
H16C H 0.2778 0.4012 0.5226 0.109 Uiso 1 1 calc R
C17 C 0.6974(5) 0.31466(15) 0.6575(3) 0.0471(10) Uani 1 1 d .
C18 C 0.6572(5) 0.29346(15) 0.5757(3) 0.0458(9) Uani 1 1 d .
C19 C 0.7275(5) 0.31250(18) 0.5095(3) 0.0607(12) Uani 1 1 d .
H19 H 0.7010 0.2980 0.4553 0.073 Uiso 1 1 calc R
C20 C 0.8360(6) 0.35254(19) 0.5233(3) 0.0721(14) Uani 1 1 d .
H20 H 0.8828 0.3652 0.4788 0.087 Uiso 1 1 calc R
C21 C 0.8746(6) 0.37374(18) 0.6034(4) 0.0742(14) Uani 1 1 d .
H21 H 0.9470 0.4011 0.6127 0.089 Uiso 1 1 calc R
C22 C 0.8073(6) 0.35481(17) 0.6706(3) 0.0643(12) Uani 1 1 d .
H22 H 0.8361 0.3692 0.7247 0.077 Uiso 1 1 calc R
C23 C 0.5390(5) 0.25228(16) 0.5602(2) 0.0508(10) Uani 1 1 d .
H23 H 0.5170 0.2369 0.5065 0.061 Uiso 1 1 calc R
C24 C 0.3551(5) 0.19359(15) 0.5987(2) 0.0468(10) Uani 1 1 d .
C25 C 0.1942(5) 0.20145(16) 0.6005(3) 0.0537(11) Uani 1 1 d .
C26 C 0.0864(6) 0.16152(19) 0.5749(3) 0.0706(13) Uani 1 1 d .
H26 H -0.0223 0.1670 0.5740 0.085 Uiso 1 1 calc R
C27 C 0.1378(7) 0.11386(19) 0.5508(3) 0.0722(14) Uani 1 1 d .
C28 C 0.2985(7) 0.10622(17) 0.5544(3) 0.0694(14) Uani 1 1 d .
H28 H 0.3334 0.0736 0.5408 0.083 Uiso 1 1 calc R
C29 C 0.4130(6) 0.14517(16) 0.5777(3) 0.0547(11) Uani 1 1 d .
C30 C 0.1274(5) 0.25309(18) 0.6214(3) 0.0657(12) Uani 1 1 d .
H30A H 0.1460 0.2578 0.6821 0.099 Uiso 1 1 calc R
H30B H 0.0143 0.2540 0.5999 0.099 Uiso 1 1 calc R
H30C H 0.1793 0.2803 0.5954 0.099 Uiso 1 1 calc R
C31 C 0.0182(9) 0.0710(2) 0.5176(5) 0.120(2) Uani 1 1 d .
H31A H 0.0172 0.0658 0.4578 0.181 Uiso 1 1 calc R
H31B H -0.0868 0.0809 0.5263 0.181 Uiso 1 1 calc R
H31C H 0.0493 0.0394 0.5479 0.181 Uiso 1 1 calc R
C32 C 0.5876(6) 0.13335(19) 0.5809(3) 0.0743(14) Uani 1 1 d .
H32A H 0.6057 0.0969 0.5902 0.111 Uiso 1 1 calc R
H32B H 0.6505 0.1525 0.6267 0.111 Uiso 1 1 calc R
H32C H 0.6181 0.1432 0.5278 0.111 Uiso 1 1 calc R
Cl1 Cl 0.73932(14) 0.19980(4) 0.77869(7) 0.0591(3) Uani 1 1 d .
Cl2 Cl 0.75138(13) 0.32122(5) 0.87982(7) 0.0618(3) Uani 1 1 d .
N1 N 0.4206(4) 0.36382(12) 0.7536(2) 0.0494(8) Uani 1 1 d .
N2 N 0.4650(4) 0.23673(12) 0.6182(2) 0.0439(8) Uani 1 1 d .
Sn1 Sn 0.59035(3) 0.280556(10) 0.754490(17) 0.04500(11) Uani 1 1 d .

loop_
_atom_site_aniso_label
_atom_site_aniso_U_11
_atom_site_aniso_U_22
_atom_site_aniso_U_33
_atom_site_aniso_U_23
_atom_site_aniso_U_13
_atom_site_aniso_U_12
C1 0.052(2) 0.042(2) 0.038(2) 0.0021(17) 0.0079(18) -0.0019(18)
C2 0.048(2) 0.048(2) 0.043(2) 0.0027(18) 0.0086(19) 0.0006(19)
C3 0.061(3) 0.067(3) 0.052(3) 0.000(2) 0.015(2) -0.005(2)
C4 0.057(3) 0.081(3) 0.057(3) 0.006(3) 0.018(2) -0.015(3)
C5 0.068(3) 0.059(3) 0.074(3) 0.017(2) 0.012(3) -0.016(2)
C6 0.066(3) 0.048(3) 0.053(3) 0.001(2) 0.007(2) 0.000(2)
C7 0.064(3) 0.048(3) 0.052(3) -0.001(2) 0.016(2) 0.010(2)
C8 0.065(3) 0.037(2) 0.062(3) 0.005(2) 0.019(2) 0.004(2)
C9 0.093(4) 0.043(3) 0.065(3) -0.002(2) 0.015(3) 0.002(2)
C10 0.118(5) 0.047(3) 0.086(4) -0.011(3) 0.020(3) -0.004(3)
C11 0.109(4) 0.044(3) 0.093(4) 0.011(3) 0.032(3) -0.001(3)
C12 0.089(4) 0.057(3) 0.069(3) 0.017(3) 0.025(3) 0.010(3)
C13 0.064(3) 0.046(3) 0.056(3) 0.007(2) 0.014(2) 0.004(2)
C14 0.164(6) 0.058(3) 0.064(3) -0.009(3) 0.004(4) -0.008(3)
C15 0.168(7) 0.054(3) 0.146(6) 0.026(4) 0.055(5) -0.010(4)
C16 0.086(4) 0.068(3) 0.059(3) 0.007(2) 0.000(3) 0.005(3)
C17 0.049(2) 0.046(2) 0.049(2) -0.0017(19) 0.0154(19) -0.0038(19)
C18 0.049(2) 0.045(2) 0.045(2) 0.0021(18) 0.0099(19) 0.0027(18)
C19 0.069(3) 0.068(3) 0.048(3) 0.010(2) 0.019(2) 0.007(2)
C20 0.082(4) 0.068(3) 0.072(3) 0.012(3) 0.028(3) -0.010(3)
C21 0.079(3) 0.056(3) 0.095(4) 0.000(3) 0.036(3) -0.018(3)
C22 0.072(3) 0.059(3) 0.066(3) -0.012(2) 0.022(3) -0.014(2)
C23 0.064(3) 0.052(3) 0.034(2) 0.0004(19) 0.001(2) 0.003(2)
C24 0.056(3) 0.044(2) 0.037(2) -0.0020(18) 0.0004(19) -0.0032(19)
C25 0.062(3) 0.049(2) 0.048(2) 0.005(2) 0.004(2) -0.005(2)
C26 0.072(3) 0.064(3) 0.072(3) -0.001(3) 0.001(3) -0.016(3)
C27 0.083(4) 0.059(3) 0.071(3) 0.004(3) 0.003(3) -0.026(3)
C28 0.106(4) 0.042(3) 0.058(3) -0.001(2) 0.009(3) -0.009(3)
C29 0.073(3) 0.049(3) 0.042(2) -0.0013(19) 0.008(2) 0.002(2)
C30 0.057(3) 0.066(3) 0.070(3) -0.004(2) -0.002(2) 0.001(2)
C31 0.138(6) 0.076(4) 0.139(6) -0.011(4) 0.002(5) -0.052(4)
C32 0.083(4) 0.067(3) 0.072(3) -0.012(3) 0.010(3) 0.012(3)
Cl1 0.0686(7) 0.0595(7) 0.0471(6) -0.0023(5) 0.0042(5) 0.0209(5)
Cl2 0.0552(7) 0.0776(8) 0.0503(6) -0.0202(5) 0.0028(5) -0.0017(5)
N1 0.064(2) 0.0381(18) 0.047(2) 0.0032(15) 0.0121(17) 0.0026(16)
N2 0.0486(19) 0.0436(18) 0.0382(18) -0.0018(15) 0.0044(15) -0.0003(15)
Sn1 0.04886(18) 0.04716(18) 0.03929(16) -0.00181(13) 0.00859(12) 0.00014(13)

loop_
_atom_type_symbol
_atom_type_description
_atom_type_scat_dispersion_real
_atom_type_scat_dispersion_imag
_atom_type_scat_source
C C 0.0033 0.0016 'International Tables Vol C Tables 4.2.6.8 and 6.1.1.4'
H H 0.0000 0.0000 'International Tables Vol C Tables 4.2.6.8 and 6.1.1.4'
N N 0.0061 0.0033 'International Tables Vol C Tables 4.2.6.8 and 6.1.1.4'
Cl Cl 0.1484 0.1585 'International Tables Vol C Tables 4.2.6.8 and 6.1.1.4'
Sn Sn -0.6537 1.4246 'International Tables Vol C Tables 4.2.6.8 and 6.1.1.4'

loop_
_geom_angle_atom_site_label_1
_geom_angle_atom_site_label_2
_geom_angle_atom_site_label_3
_geom_angle
C2 C1 C6 118.7(4)
C2 C1 Sn1 118.7(3)
C6 C1 Sn1 122.5(3)
C1 C2 C3 121.2(4)
C1 C2 C7 119.9(4)
C3 C2 C7 118.8(4)
C4 C3 C2 119.2(4)
C4 C3 H3 120.4
C2 C3 H3 120.4
C5 C4 C3 119.6(4)
C5 C4 H4 120.2
C3 C4 H4 120.2
C4 C5 C6 121.8(4)
C4 C5 H5 119.1
C6 C5 H5 119.1
C5 C6 C1 119.5(4)
C5 C6 H6 120.3
C1 C6 H6 120.3
N1 C7 C2 120.9(4)
N1 C7 H7 119.6
C2 C7 H7 119.6
C13 C8 C9 121.2(4)
C13 C8 N1 118.8(4)
C9 C8 N1 119.9(4)
C10 C9 C8 116.5(5)
C10 C9 C14 120.0(5)
C8 C9 C14 123.5(4)
C11 C10 C9 123.9(5)
C11 C10 H10 118.1
C9 C10 H10 118.1
C10 C11 C12 117.6(5)
C10 C11 C15 121.0(5)
C12 C11 C15 121.4(5)
C13 C12 C11 121.9(5)
C13 C12 H12 119.0
C11 C12 H12 119.0
C12 C13 C8 118.9(4)
C12 C13 C16 120.2(4)
C8 C13 C16 120.8(4)
C9 C14 H14A 109.5
C9 C14 H14B 109.5
H14A C14 H14B 109.5
C9 C14 H14C 109.5
H14A C14 H14C 109.5
H14B C14 H14C 109.5
C11 C15 H15A 109.5
C11 C15 H15B 109.5
H15A C15 H15B 109.5
C11 C15 H15C 109.5
H15A C15 H15C 109.5
H15B C15 H15C 109.5
C13 C16 H16A 109.5
C13 C16 H16B 109.5
H16A C16 H16B 109.5
C13 C16 H16C 109.5
H16A C16 H16C 109.5
H16B C16 H16C 109.5
C22 C17 C18 118.7(4)
C22 C17 Sn1 124.4(3)
C18 C17 Sn1 116.9(3)
C19 C18 C17 120.1(4)
C19 C18 C23 120.3(4)
C17 C18 C23 119.5(4)
C20 C19 C18 120.5(4)
C20 C19 H19 119.7
C18 C19 H19 119.7
C21 C20 C19 119.5(4)
C21 C20 H20 120.3
C19 C20 H20 120.3
C20 C21 C22 120.8(5)
C20 C21 H21 119.6
C22 C21 H21 119.6
C17 C22 C21 120.3(4)
C17 C22 H22 119.8
C21 C22 H22 119.8
N2 C23 C18 121.5(4)
N2 C23 H23 119.3
C18 C23 H23 119.3
C25 C24 C29 121.5(4)
C25 C24 N2 118.8(4)
C29 C24 N2 119.7(4)
C24 C25 C26 119.0(4)
C24 C25 C30 122.9(4)
C26 C25 C30 117.8(4)
C27 C26 C25 121.2(5)
C27 C26 H26 119.4
C25 C26 H26 119.4
C28 C27 C26 118.5(4)
C28 C27 C31 120.4(5)
C26 C27 C31 121.1(5)
C27 C28 C29 123.2(5)
C27 C28 H28 118.4
C29 C28 H28 118.4
C28 C29 C24 116.4(4)
C28 C29 C32 119.8(4)
C24 C29 C32 123.8(4)
C25 C30 H30A 109.5
C25 C30 H30B 109.5
H30A C30 H30B 109.5
C25 C30 H30C 109.5
H30A C30 H30C 109.5
H30B C30 H30C 109.5
C27 C31 H31A 109.5
C27 C31 H31B 109.5
H31A C31 H31B 109.5
C27 C31 H31C 109.5
H31A C31 H31C 109.5
H31B C31 H31C 109.5
C29 C32 H32A 109.5
C29 C32 H32B 109.5
H32A C32 H32B 109.5
C29 C32 H32C 109.5
H32A C32 H32C 109.5
H32B C32 H32C 109.5
C7 N1 C8 119.1(3)
C7 N1 Sn1 106.8(3)
C8 N1 Sn1 133.4(3)
C23 N2 C24 117.9(3)
C23 N2 Sn1 107.4(3)
C24 N2 Sn1 133.6(2)
C17 Sn1 C1 152.60(15)
C17 Sn1 Cl1 101.18(11)
C1 Sn1 Cl1 99.88(11)
C17 Sn1 Cl2 99.64(11)
C1 Sn1 Cl2 96.87(11)
Cl1 Sn1 Cl2 92.16(4)
C17 Sn1 N2 74.17(13)
C1 Sn1 N2 91.24(13)
Cl1 Sn1 N2 83.15(8)
Cl2 Sn1 N2 171.24(8)
C17 Sn1 N1 87.74(13)
C1 Sn1 N1 72.68(13)
Cl1 Sn1 N1 170.50(8)
Cl2 Sn1 N1 83.06(8)
N2 Sn1 N1 102.60(10)

loop_
_geom_bond_atom_site_label_1
_geom_bond_atom_site_label_2
_geom_bond_distance
C1 C2 1.381(5)
C1 C6 1.395(5)
C1 Sn1 2.117(4)
C2 C3 1.390(6)
C2 C7 1.468(5)
C3 C4 1.377(6)
C3 H3 0.9300
C4 C5 1.368(7)
C4 H4 0.9300
C5 C6 1.370(6)
C5 H5 0.9300
C6 H6 0.9300
C7 N1 1.268(5)
C7 H7 0.9300
C8 C13 1.393(6)
C8 C9 1.399(6)
C8 N1 1.444(5)
C9 C10 1.394(7)
C9 C14 1.509(7)
C10 C11 1.368(7)
C10 H10 0.9300
C11 C12 1.382(7)
C11 C15 1.523(7)
C12 C13 1.379(6)
C12 H12 0.9300
C13 C16 1.509(6)
C14 H14A 0.9600
C14 H14B 0.9600
C14 H14C 0.9600
C15 H15A 0.9600
C15 H15B 0.9600
C15 H15C 0.9600
C16 H16A 0.9600
C16 H16B 0.9600
C16 H16C 0.9600
C17 C22 1.383(6)
C17 C18 1.398(5)
C17 Sn1 2.115(4)
C18 C19 1.389(6)
C18 C23 1.451(6)
C19 C20 1.374(6)
C19 H19 0.9300
C20 C21 1.372(7)
C20 H20 0.9300
C21 C22 1.386(6)
C21 H21 0.9300
C22 H22 0.9300
C23 N2 1.269(5)
C23 H23 0.9300
C24 C25 1.385(6)
C24 C29 1.402(6)
C24 N2 1.449(5)
C25 C26 1.389(6)
C25 C30 1.506(6)
C26 C27 1.380(7)
C26 H26 0.9300
C27 C28 1.367(7)
C27 C31 1.529(7)
C28 C29 1.401(6)
C28 H28 0.9300
C29 C32 1.503(6)
C30 H30A 0.9600
C30 H30B 0.9600
C30 H30C 0.9600
C31 H31A 0.9600
C31 H31B 0.9600
C31 H31C 0.9600
C32 H32A 0.9600
C32 H32B 0.9600
C32 H32C 0.9600
Cl1 Sn1 2.4300(11)
Cl2 Sn1 2.4463(11)
N1 Sn1 2.582(3)
N2 Sn1 2.510(3)

loop_
_geom_torsion_atom_site_label_1
_geom_torsion_atom_site_label_2
_geom_torsion_atom_site_label_3
_geom_torsion_atom_site_label_4
_geom_torsion
C6 C1 C2 C3 1.4(6)
Sn1 C1 C2 C3 -177.3(3)
C6 C1 C2 C7 -175.5(4)
Sn1 C1 C2 C7 5.8(5)
C1 C2 C3 C4 -2.1(6)
C7 C2 C3 C4 174.8(4)
C2 C3 C4 C5 2.1(7)
C3 C4 C5 C6 -1.5(7)
C4 C5 C6 C1 0.8(7)
C2 C1 C6 C5 -0.7(6)
Sn1 C1 C6 C5 178.0(3)
C1 C2 C7 N1 3.6(6)
C3 C2 C7 N1 -173.4(4)
C13 C8 C9 C10 0.3(7)
N1 C8 C9 C10 179.1(5)
C13 C8 C9 C14 179.7(5)
N1 C8 C9 C14 -1.4(7)
C8 C9 C10 C11 0.7(9)
C14 C9 C10 C11 -178.7(6)
C9 C10 C11 C12 -0.7(9)
C9 C10 C11 C15 178.2(6)
C10 C11 C12 C13 -0.4(8)
C15 C11 C12 C13 -179.3(5)
C11 C12 C13 C8 1.4(7)
C11 C12 C13 C16 178.3(5)
C9 C8 C13 C12 -1.3(7)
N1 C8 C13 C12 179.8(4)
C9 C8 C13 C16 -178.2(4)
N1 C8 C13 C16 3.0(6)
C22 C17 C18 C19 0.3(6)
Sn1 C17 C18 C19 -177.5(3)
C22 C17 C18 C23 -178.3(4)
Sn1 C17 C18 C23 3.9(5)
C17 C18 C19 C20 -0.6(7)
C23 C18 C19 C20 178.1(4)
C18 C19 C20 C21 0.0(7)
C19 C20 C21 C22 0.9(8)
C18 C17 C22 C21 0.5(7)
Sn1 C17 C22 C21 178.2(4)
C20 C21 C22 C17 -1.1(8)
C19 C18 C23 N2 -175.0(4)
C17 C18 C23 N2 3.6(6)
C29 C24 C25 C26 -4.8(6)
N2 C24 C25 C26 174.6(4)
C29 C24 C25 C30 -179.0(4)
N2 C24 C25 C30 0.4(6)
C24 C25 C26 C27 2.3(7)
C30 C25 C26 C27 176.9(4)
C25 C26 C27 C28 1.5(7)
C25 C26 C27 C31 -176.3(5)
C26 C27 C28 C29 -3.0(8)
C31 C27 C28 C29 174.8(5)
C27 C28 C29 C24 0.7(7)
C27 C28 C29 C32 179.4(5)
C25 C24 C29 C28 3.3(6)
N2 C24 C29 C28 -176.1(3)
C25 C24 C29 C32 -175.4(4)
N2 C24 C29 C32 5.2(6)
C2 C7 N1 C8 179.2(4)
C2 C7 N1 Sn1 -8.7(5)
C13 C8 N1 C7 -111.1(5)
C9 C8 N1 C7 70.0(6)
C13 C8 N1 Sn1 79.3(5)
C9 C8 N1 Sn1 -99.5(5)
C18 C23 N2 C24 -176.8(3)
C18 C23 N2 Sn1 -7.5(5)
C25 C24 N2 C23 -117.6(4)
C29 C24 N2 C23 61.9(5)
C25 C24 N2 Sn1 76.6(5)
C29 C24 N2 Sn1 -103.9(4)
C22 C17 Sn1 C1 116.8(4)
C18 C17 Sn1 C1 -65.5(5)
C22 C17 Sn1 Cl1 -103.6(4)
C18 C17 Sn1 Cl1 74.1(3)
C22 C17 Sn1 Cl2 -9.4(4)
C18 C17 Sn1 Cl2 168.3(3)
C22 C17 Sn1 N2 176.9(4)
C18 C17 Sn1 N2 -5.4(3)
C22 C17 Sn1 N1 73.2(4)
C18 C17 Sn1 N1 -109.2(3)
C2 C1 Sn1 C17 -53.4(5)
C6 C1 Sn1 C17 127.9(4)
C2 C1 Sn1 Cl1 166.8(3)
C6 C1 Sn1 Cl1 -11.9(3)
C2 C1 Sn1 Cl2 73.4(3)
C6 C1 Sn1 Cl2 -105.3(3)
C2 C1 Sn1 N2 -109.9(3)
C6 C1 Sn1 N2 71.4(3)
C2 C1 Sn1 N1 -7.1(3)
C6 C1 Sn1 N1 174.2(4)
C23 N2 Sn1 C17 6.9(3)
C24 N2 Sn1 C17 173.8(4)
C23 N2 Sn1 C1 163.4(3)
C24 N2 Sn1 C1 -29.7(3)
C23 N2 Sn1 Cl1 -96.8(3)
C24 N2 Sn1 Cl1 70.1(3)
C23 N2 Sn1 N1 90.9(3)
C24 N2 Sn1 N1 -102.2(3)
C7 N1 Sn1 C17 169.0(3)
C8 N1 Sn1 C17 -20.5(4)
C7 N1 Sn1 C1 8.5(3)
C8 N1 Sn1 C1 179.0(4)
C7 N1 Sn1 Cl2 -91.0(3)
C8 N1 Sn1 Cl2 79.5(4)
C7 N1 Sn1 N2 95.8(3)
C8 N1 Sn1 N2 -93.7(4)

loop_
_platon_squeeze_void_nr
_platon_squeeze_void_average_x
_platon_squeeze_void_average_y
_platon_squeeze_void_average_z
_platon_squeeze_void_volume
_platon_squeeze_void_count_electrons
_platon_squeeze_void_content
1 0.000 0.000 0.000 334 90 ' '
2 0.000 0.500 0.500 334 90 ' '
